data_4028444
loop_
_publ_author_name
'Shu-Hui Li'
'Zong-Jun Li'
'Wei-Wei Yang'
'Xiang Gao'

_publ_section_title
;
 Reactions of C70(2-) with Organic Halides Revisited: Unusual Magnetic
 Equivalence for the Diastereotopic Methylene Protons in 2,5-(PhCH2)2C70
;
_journal_name_full 'Journal of Organic Chemistry'
_journal_page_first 7208
_journal_page_last 7215
_journal_paper_doi 10.1021/jo4011848
_journal_volume 78
_journal_year 2013
_chemical_formula_sum 'C86 H12 Br2 S4'
_chemical_formula_weight 1333.02
_chemical_name_systematic
; 
 ? 
;
_space_group_IT_number 60
_symmetry_cell_setting orthorhombic
_symmetry_space_group_name_Hall '-P 2n 2ab'
_symmetry_space_group_name_H-M 'P b c n'
_atom_sites_solution_hydrogens geom
_atom_sites_solution_primary direct
_atom_sites_solution_secondary difmap
_audit_creation_method SHELXL-97
_cell_angle_alpha 90.00
_cell_angle_beta 90.00
_cell_angle_gamma 90.00
_cell_formula_units_Z 8
_cell_length_a 50.558(3)
_cell_length_b 10.0753(6)
_cell_length_c 20.1387(12)
_cell_measurement_reflns_used 9923
_cell_measurement_temperature 293(2)
_cell_measurement_theta_max 25.27
_cell_measurement_theta_min 2.18
_cell_volume 10258.4(11)
_computing_cell_refinement 'Bruker SMART'
_computing_data_collection 'Bruker SMART'
_computing_data_reduction 'Bruker SAINT'
_computing_molecular_graphics 'Bruker SHELXTL'
_computing_publication_material 'Bruker SHELXTL'
_computing_structure_refinement 'SHELXL-97 (Sheldrick, 1997)'
_computing_structure_solution 'SHELXS-97 (Sheldrick, 1990)'
_diffrn_ambient_temperature 293(2)
_diffrn_measured_fraction_theta_full 0.999
_diffrn_measured_fraction_theta_max 0.999
_diffrn_measurement_device_type 'Bruker APEXII CCD area detector'
_diffrn_measurement_method 'phi and omega scans'
_diffrn_radiation_monochromator graphite
_diffrn_radiation_source 'fine-focus sealed tube'
_diffrn_radiation_type MoK\a
_diffrn_radiation_wavelength 0.71073
_diffrn_reflns_av_R_equivalents 0.0831
_diffrn_reflns_av_sigmaI/netI 0.0616
_diffrn_reflns_limit_h_max 60
_diffrn_reflns_limit_h_min -60
_diffrn_reflns_limit_k_max 10
_diffrn_reflns_limit_k_min -11
_diffrn_reflns_limit_l_max 23
_diffrn_reflns_limit_l_min -21
_diffrn_reflns_number 49745
_diffrn_reflns_theta_full 25.03
_diffrn_reflns_theta_max 25.03
_diffrn_reflns_theta_min 0.81
_exptl_absorpt_coefficient_mu 1.803
_exptl_absorpt_correction_T_max 0.7864
_exptl_absorpt_correction_T_min 0.5473
_exptl_absorpt_correction_type multi-scan
_exptl_absorpt_process_details SADABS
_exptl_crystal_density_diffrn 1.726
_exptl_crystal_F_000 5296
_exptl_crystal_size_max 0.38
_exptl_crystal_size_mid 0.26
_exptl_crystal_size_min 0.14
_refine_diff_density_max 1.804
_refine_diff_density_min -0.891
_refine_diff_density_rms 0.096
_refine_ls_extinction_method none
_refine_ls_goodness_of_fit_ref 1.053
_refine_ls_hydrogen_treatment constr
_refine_ls_matrix_type full
_refine_ls_number_parameters 829
_refine_ls_number_reflns 9025
_refine_ls_number_restraints 0
_refine_ls_restrained_S_all 1.053
_refine_ls_R_factor_all 0.1158
_refine_ls_R_factor_gt 0.0717
_refine_ls_shift/su_max 0.002
_refine_ls_shift/su_mean 0.000
_refine_ls_structure_factor_coef Fsqd
_refine_ls_weighting_details 'calc w=1/[\s^2^(Fo^2^)+(0.0883P)^2^+37.4617P] where P=(Fo^2^+2Fc^2^)/3'
_refine_ls_weighting_scheme calc
_refine_ls_wR_factor_gt 0.1791
_refine_ls_wR_factor_ref 0.2041
_reflns_number_gt 5935
_reflns_number_total 9025
_reflns_threshold_expression >2sigma(I)
_cod_data_source_file jo4011848_si_003.cif
_cod_data_source_block 4br
_cod_original_cell_volume 10258.4(10)
_cod_database_code 4028444

loop_
_symmetry_equiv_pos_as_xyz
'x, y, z'
'-x+1/2, -y+1/2, z+1/2'
'-x, y, -z+1/2'
'x+1/2, -y+1/2, -z'
'-x, -y, -z'
'x-1/2, y-1/2, -z-1/2'
'x, -y, z-1/2'
'-x-1/2, y-1/2, z'

loop_
_atom_site_label
_atom_site_type_symbol
_atom_site_fract_x
_atom_site_fract_y
_atom_site_fract_z
_atom_site_U_iso_or_equiv
_atom_site_adp_type
_atom_site_occupancy
_atom_site_symmetry_multiplicity
_atom_site_calc_flag
_atom_site_refinement_flags
Br1 Br 0.533651(14) 0.34214(9) 0.25777(4) 0.0611(3) Uani 1 1 d .
Br2 Br 0.504437(18) 0.30673(10) 0.65716(4) 0.0735(3) Uani 1 1 d .
S1 S 0.72315(6) 0.6307(3) 0.30819(13) 0.0882(8) Uani 1 1 d .
S2 S 0.72069(6) 0.3836(2) 0.39756(14) 0.0923(9) Uani 1 1 d .
S3 S 0.52201(11) 0.9296(5) 0.9192(3) 0.180(2) Uani 1 1 d .
S4 S 0.55003(8) 1.0505(3) 0.80101(18) 0.1255(13) Uani 1 1 d .
C1 C 0.60483(11) 0.6306(5) 0.5059(3) 0.0229(12) Uani 1 1 d .
C2 C 0.58399(11) 0.7281(5) 0.4826(3) 0.0244(12) Uani 1 1 d .
C3 C 0.59835(11) 0.8314(5) 0.4390(3) 0.0265(13) Uani 1 1 d .
C4 C 0.62221(11) 0.8090(5) 0.4087(3) 0.0256(13) Uani 1 1 d .
C5 C 0.63800(11) 0.6792(5) 0.4147(3) 0.0247(12) Uani 1 1 d .
C6 C 0.62855(11) 0.6094(5) 0.4762(3) 0.0226(12) Uani 1 1 d .
C7 C 0.64745(11) 0.5544(5) 0.5245(3) 0.0246(12) Uani 1 1 d .
C8 C 0.63388(11) 0.5430(5) 0.5856(3) 0.0251(13) Uani 1 1 d .
C9 C 0.60727(11) 0.5919(5) 0.5760(3) 0.0239(12) Uani 1 1 d .
C10 C 0.59523(11) 0.6638(5) 0.6245(3) 0.0270(13) Uani 1 1 d .
C11 C 0.57936(11) 0.7798(6) 0.6067(3) 0.0281(13) Uani 1 1 d .
C12 C 0.57622(10) 0.8181(6) 0.5417(3) 0.0291(13) Uani 1 1 d .
C13 C 0.57839(11) 0.9547(6) 0.5247(3) 0.0300(14) Uani 1 1 d .
C14 C 0.59237(11) 0.9642(6) 0.4621(3) 0.0300(14) Uani 1 1 d .
C15 C 0.60955(12) 1.0702(6) 0.4508(3) 0.0337(14) Uani 1 1 d .
C16 C 0.63426(12) 1.0445(6) 0.4195(3) 0.0319(14) Uani 1 1 d .
C17 C 0.64089(11) 0.9162(5) 0.4012(3) 0.0257(13) Uani 1 1 d .
C18 C 0.66740(11) 0.8679(6) 0.4113(3) 0.0277(13) Uani 1 1 d .
C19 C 0.66585(11) 0.7326(6) 0.4274(3) 0.0273(13) Uani 1 1 d .
C20 C 0.68432(11) 0.6748(6) 0.4705(3) 0.0273(13) Uani 1 1 d .
C21 C 0.67469(11) 0.5802(5) 0.5212(3) 0.0282(13) Uani 1 1 d .
C22 C 0.68883(11) 0.5695(5) 0.5816(3) 0.0297(14) Uani 1 1 d .
C23 C 0.67514(12) 0.5579(5) 0.6441(3) 0.0303(14) Uani 1 1 d .
C24 C 0.64724(12) 0.5596(5) 0.6472(3) 0.0294(13) Uani 1 1 d .
C25 C 0.63423(12) 0.6359(5) 0.6995(3) 0.0287(14) Uani 1 1 d .
C26 C 0.60906(11) 0.6907(5) 0.6865(3) 0.0284(13) Uani 1 1 d .
C27 C 0.60226(11) 0.8228(6) 0.7059(3) 0.0302(14) Uani 1 1 d .
C28 C 0.58438(11) 0.8787(6) 0.6576(3) 0.0297(13) Uani 1 1 d .
C29 C 0.58542(11) 1.0107(6) 0.6420(3) 0.0338(15) Uani 1 1 d .
C30 C 0.58242(11) 1.0514(6) 0.5741(3) 0.0325(14) Uani 1 1 d .
C31 C 0.60086(12) 1.1583(6) 0.5620(3) 0.0336(14) Uani 1 1 d .
C32 C 0.61412(13) 1.1680(5) 0.5026(3) 0.0360(15) Uani 1 1 d .
C33 C 0.64169(13) 1.2037(5) 0.5011(3) 0.0360(15) Uani 1 1 d .
C34 C 0.65437(13) 1.1287(5) 0.4504(3) 0.0328(14) Uani 1 1 d .
C35 C 0.68085(13) 1.0866(6) 0.4561(3) 0.0353(15) Uani 1 1 d .
C36 C 0.68791(12) 0.9515(6) 0.4359(3) 0.0327(14) Uani 1 1 d .
C37 C 0.70930(11) 0.8865(6) 0.4671(3) 0.0323(14) Uani 1 1 d .
C38 C 0.70725(11) 0.7498(6) 0.4845(3) 0.0322(14) Uani 1 1 d .
C39 C 0.72201(11) 0.7291(6) 0.5454(3) 0.0351(15) Uani 1 1 d .
C40 C 0.71299(12) 0.6413(6) 0.5931(3) 0.0327(14) Uani 1 1 d .
C41 C 0.71449(12) 0.6756(6) 0.6628(3) 0.0364(15) Uani 1 1 d .
C42 C 0.69092(12) 0.6249(6) 0.6943(3) 0.0332(14) Uani 1 1 d .
C43 C 0.67900(13) 0.6983(6) 0.7437(3) 0.0333(14) Uani 1 1 d .
C44 C 0.65045(12) 0.7077(6) 0.7449(3) 0.0296(13) Uani 1 1 d .
C45 C 0.64355(12) 0.8388(6) 0.7651(3) 0.0303(13) Uani 1 1 d .
C46 C 0.62063(12) 0.9041(6) 0.7408(3) 0.0304(14) Uani 1 1 d .
C47 C 0.62206(12) 1.0447(6) 0.7232(3) 0.0300(14) Uani 1 1 d .
C48 C 0.60546(12) 1.0958(6) 0.6728(3) 0.0319(14) Uani 1 1 d .
C49 C 0.61479(13) 1.1857(5) 0.6241(3) 0.0356(15) Uani 1 1 d .
C50 C 0.64139(13) 1.2298(5) 0.6241(3) 0.0346(15) Uani 1 1 d .
C51 C 0.65540(13) 1.2402(5) 0.5605(3) 0.0345(15) Uani 1 1 d .
C52 C 0.68307(14) 1.2224(5) 0.5600(3) 0.0362(15) Uani 1 1 d .
C53 C 0.69618(13) 1.1471(6) 0.5089(3) 0.0363(15) Uani 1 1 d .
C54 C 0.71850(12) 1.0803(6) 0.5378(3) 0.0357(15) Uani 1 1 d .
C55 C 0.72507(11) 0.9524(6) 0.5164(3) 0.0330(14) Uani 1 1 d .
C56 C 0.73347(11) 0.8557(7) 0.5648(3) 0.0378(16) Uani 1 1 d .
C57 C 0.73507(11) 0.8882(7) 0.6329(3) 0.0371(15) Uani 1 1 d .
C58 C 0.72546(12) 0.7978(6) 0.6820(3) 0.0359(15) Uani 1 1 d .
C59 C 0.71274(12) 0.8735(6) 0.7340(3) 0.0341(15) Uani 1 1 d .
C60 C 0.69011(12) 0.8236(6) 0.7638(3) 0.0327(14) Uani 1 1 d .
C61 C 0.66798(12) 0.9118(6) 0.7765(3) 0.0313(14) Uani 1 1 d .
C62 C 0.66956(12) 1.0440(6) 0.7593(3) 0.0322(14) Uani 1 1 d .
C63 C 0.64695(12) 1.1105(5) 0.7311(3) 0.0290(13) Uani 1 1 d .
C64 C 0.65633(12) 1.2026(5) 0.6821(3) 0.0319(14) Uani 1 1 d .
C65 C 0.68488(13) 1.1930(5) 0.6803(3) 0.0340(15) Uani 1 1 d .
C66 C 0.69833(12) 1.2023(6) 0.6207(3) 0.0328(14) Uani 1 1 d .
C67 C 0.72004(11) 1.1163(6) 0.6071(3) 0.0335(15) Uani 1 1 d .
C68 C 0.72803(11) 1.0218(6) 0.6534(3) 0.0355(15) Uani 1 1 d .
C69 C 0.71462(12) 1.0121(6) 0.7164(3) 0.0348(15) Uani 1 1 d .
C70 C 0.69327(12) 1.0968(6) 0.7295(3) 0.0303(14) Uani 1 1 d .
C71 C 0.55954(11) 0.6633(6) 0.4496(3) 0.0328(14) Uani 1 1 d .
H71A H 0.5476 0.7322 0.4345 0.039 Uiso 1 1 calc R
H71B H 0.5652 0.6128 0.4111 0.039 Uiso 1 1 calc R
C72 C 0.54521(11) 0.5729(6) 0.4969(3) 0.0288(13) Uani 1 1 d .
C73 C 0.55278(12) 0.4421(6) 0.5056(3) 0.0375(15) Uani 1 1 d .
H73 H 0.5663 0.4074 0.4795 0.045 Uiso 1 1 calc R
C74 C 0.54069(12) 0.3620(6) 0.5524(4) 0.0424(17) Uani 1 1 d .
H74 H 0.5457 0.2737 0.5571 0.051 Uiso 1 1 calc R
C75 C 0.52109(12) 0.4151(7) 0.5920(3) 0.0431(17) Uani 1 1 d .
C76 C 0.51292(13) 0.5429(7) 0.5847(3) 0.0439(17) Uani 1 1 d .
H76 H 0.4995 0.5769 0.6114 0.053 Uiso 1 1 calc R
C77 C 0.52492(12) 0.6221(6) 0.5366(3) 0.0369(15) Uani 1 1 d .
H77 H 0.5193 0.7092 0.5310 0.044 Uiso 1 1 calc R
C78 C 0.63851(11) 0.5897(6) 0.3511(3) 0.0300(13) Uani 1 1 d .
H78A H 0.6453 0.6418 0.3144 0.036 Uiso 1 1 calc R
H78B H 0.6507 0.5169 0.3586 0.036 Uiso 1 1 calc R
C79 C 0.61217(11) 0.5334(5) 0.3317(3) 0.0262(13) Uani 1 1 d .
C80 C 0.60412(11) 0.4107(5) 0.3565(3) 0.0273(13) Uani 1 1 d .
H80 H 0.6147 0.3660 0.3870 0.033 Uiso 1 1 calc R
C81 C 0.58021(12) 0.3547(6) 0.3355(3) 0.0325(14) Uani 1 1 d .
H81 H 0.5748 0.2723 0.3513 0.039 Uiso 1 1 calc R
C82 C 0.56487(11) 0.4233(6) 0.2913(3) 0.0320(14) Uani 1 1 d .
C83 C 0.57229(13) 0.5459(7) 0.2671(3) 0.0375(15) Uani 1 1 d .
H83 H 0.5614 0.5912 0.2375 0.045 Uiso 1 1 calc R
C84 C 0.59575(12) 0.6000(6) 0.2872(3) 0.0330(14) Uani 1 1 d .
H84 H 0.6008 0.6825 0.2709 0.040 Uiso 1 1 calc R
C85 C 0.72262(15) 0.5074(7) 0.3530(4) 0.0539(19) Uani 1 1 d .
C86 C 0.5336(3) 0.9893(11) 0.8540(7) 0.136(5) Uani 1 1 d .

loop_
_atom_site_aniso_label
_atom_site_aniso_U_11
_atom_site_aniso_U_22
_atom_site_aniso_U_33
_atom_site_aniso_U_23
_atom_site_aniso_U_13
_atom_site_aniso_U_12
Br1 0.0336(4) 0.0883(6) 0.0616(5) -0.0176(4) -0.0065(3) -0.0100(4)
Br2 0.0674(6) 0.0964(7) 0.0569(5) 0.0214(5) 0.0033(4) -0.0328(5)
S1 0.109(2) 0.0772(17) 0.0781(17) 0.0195(14) 0.0422(15) 0.0082(15)
S2 0.133(2) 0.0587(15) 0.0846(18) 0.0108(13) -0.0307(17) -0.0040(15)
S3 0.203(5) 0.169(4) 0.170(4) 0.027(3) 0.020(4) -0.076(4)
S4 0.158(3) 0.104(2) 0.114(3) -0.016(2) 0.051(2) 0.012(2)
C1 0.029(3) 0.015(3) 0.024(3) -0.003(2) -0.001(2) -0.005(2)
C2 0.028(3) 0.021(3) 0.025(3) -0.004(2) -0.001(2) 0.000(2)
C3 0.033(3) 0.025(3) 0.021(3) 0.001(2) -0.008(2) 0.000(3)
C4 0.038(3) 0.026(3) 0.013(3) -0.003(2) -0.004(2) -0.002(3)
C5 0.031(3) 0.025(3) 0.018(3) -0.004(2) 0.003(2) -0.003(2)
C6 0.032(3) 0.012(3) 0.024(3) -0.007(2) -0.002(2) -0.003(2)
C7 0.039(3) 0.009(3) 0.025(3) -0.007(2) 0.000(2) 0.002(2)
C8 0.038(3) 0.006(3) 0.031(3) -0.002(2) 0.000(3) -0.008(2)
C9 0.032(3) 0.015(3) 0.025(3) 0.000(2) 0.003(2) -0.008(2)
C10 0.033(3) 0.022(3) 0.026(3) 0.001(3) 0.004(2) -0.013(2)
C11 0.025(3) 0.029(3) 0.030(3) -0.005(3) 0.006(2) -0.003(2)
C12 0.018(3) 0.042(4) 0.028(3) -0.005(3) -0.002(2) 0.001(3)
C13 0.025(3) 0.028(3) 0.037(4) -0.006(3) -0.007(3) 0.012(2)
C14 0.033(3) 0.026(3) 0.031(3) 0.002(3) -0.012(3) 0.007(3)
C15 0.048(4) 0.021(3) 0.032(3) 0.007(3) -0.013(3) 0.007(3)
C16 0.048(4) 0.027(3) 0.021(3) 0.009(3) -0.006(3) -0.001(3)
C17 0.038(3) 0.028(3) 0.011(3) 0.001(2) 0.000(2) -0.007(3)
C18 0.035(3) 0.036(4) 0.012(3) -0.002(2) 0.006(2) -0.005(3)
C19 0.032(3) 0.031(3) 0.019(3) -0.010(2) 0.007(2) 0.001(3)
C20 0.024(3) 0.029(3) 0.029(3) -0.010(3) 0.003(2) 0.003(2)
C21 0.036(3) 0.014(3) 0.035(3) -0.006(2) 0.001(3) 0.010(2)
C22 0.035(3) 0.016(3) 0.038(4) -0.007(3) -0.007(3) 0.014(2)
C23 0.053(4) 0.008(3) 0.030(3) 0.004(2) -0.005(3) 0.010(3)
C24 0.050(4) 0.010(3) 0.028(3) 0.008(2) -0.002(3) 0.001(3)
C25 0.056(4) 0.015(3) 0.015(3) 0.008(2) 0.008(3) -0.007(3)
C26 0.035(3) 0.024(3) 0.026(3) 0.003(2) 0.010(3) -0.012(3)
C27 0.029(3) 0.038(4) 0.024(3) -0.002(3) 0.012(2) -0.005(3)
C28 0.029(3) 0.031(3) 0.029(3) -0.007(3) 0.014(3) -0.002(3)
C29 0.028(3) 0.040(4) 0.033(4) -0.011(3) 0.007(3) 0.010(3)
C30 0.033(3) 0.024(3) 0.041(4) -0.006(3) 0.001(3) 0.016(3)
C31 0.038(3) 0.020(3) 0.042(4) 0.001(3) -0.005(3) 0.016(3)
C32 0.052(4) 0.011(3) 0.044(4) 0.001(3) -0.010(3) 0.007(3)
C33 0.056(4) 0.011(3) 0.041(4) 0.010(3) -0.005(3) 0.002(3)
C34 0.058(4) 0.016(3) 0.025(3) 0.012(2) -0.001(3) -0.007(3)
C35 0.049(4) 0.029(3) 0.028(3) 0.008(3) 0.006(3) -0.015(3)
C36 0.039(3) 0.038(4) 0.021(3) 0.003(3) 0.007(3) -0.012(3)
C37 0.025(3) 0.046(4) 0.026(3) -0.007(3) 0.011(3) -0.007(3)
C38 0.025(3) 0.038(4) 0.033(3) -0.011(3) 0.010(3) 0.007(3)
C39 0.028(3) 0.038(4) 0.039(4) -0.011(3) 0.004(3) 0.012(3)
C40 0.035(3) 0.029(3) 0.035(4) -0.008(3) -0.005(3) 0.017(3)
C41 0.039(4) 0.030(3) 0.040(4) 0.001(3) -0.015(3) 0.014(3)
C42 0.045(4) 0.023(3) 0.032(3) 0.004(3) -0.012(3) 0.011(3)
C43 0.052(4) 0.025(3) 0.023(3) 0.007(3) -0.011(3) -0.002(3)
C44 0.048(4) 0.026(3) 0.016(3) 0.010(2) -0.003(3) -0.004(3)
C45 0.042(3) 0.033(3) 0.016(3) 0.002(2) 0.003(2) -0.005(3)
C46 0.042(4) 0.029(3) 0.020(3) -0.006(2) 0.012(3) -0.005(3)
C47 0.037(3) 0.029(3) 0.023(3) -0.014(3) 0.006(3) 0.003(3)
C48 0.038(3) 0.026(3) 0.032(3) -0.014(3) 0.009(3) 0.010(3)
C49 0.048(4) 0.016(3) 0.043(4) -0.006(3) 0.001(3) 0.012(3)
C50 0.051(4) 0.005(3) 0.048(4) -0.006(3) -0.005(3) 0.006(3)
C51 0.058(4) 0.008(3) 0.038(4) 0.002(2) -0.003(3) -0.002(3)
C52 0.062(4) 0.010(3) 0.036(4) 0.003(3) 0.003(3) -0.015(3)
C53 0.050(4) 0.026(3) 0.033(4) 0.004(3) 0.008(3) -0.018(3)
C54 0.034(3) 0.039(4) 0.034(4) 0.004(3) 0.006(3) -0.019(3)
C55 0.026(3) 0.034(4) 0.039(4) 0.000(3) 0.012(3) -0.008(3)
C56 0.015(3) 0.050(4) 0.049(4) -0.014(3) 0.007(3) 0.000(3)
C57 0.022(3) 0.051(4) 0.038(4) -0.005(3) -0.005(3) -0.001(3)
C58 0.030(3) 0.039(4) 0.039(4) 0.000(3) -0.015(3) 0.001(3)
C59 0.042(4) 0.036(4) 0.024(3) -0.006(3) -0.014(3) 0.001(3)
C60 0.043(4) 0.032(3) 0.023(3) 0.002(3) -0.011(3) 0.001(3)
C61 0.044(4) 0.033(3) 0.017(3) -0.003(3) -0.003(3) -0.003(3)
C62 0.045(4) 0.029(3) 0.022(3) -0.007(3) 0.003(3) -0.002(3)
C63 0.041(3) 0.020(3) 0.025(3) -0.012(2) 0.008(3) 0.000(3)
C64 0.047(4) 0.013(3) 0.036(3) -0.013(3) 0.000(3) -0.001(3)
C65 0.052(4) 0.014(3) 0.037(4) -0.006(3) 0.000(3) -0.009(3)
C66 0.040(4) 0.022(3) 0.037(4) -0.002(3) 0.002(3) -0.015(3)
C67 0.031(3) 0.032(3) 0.037(4) -0.007(3) 0.002(3) -0.018(3)
C68 0.027(3) 0.035(4) 0.044(4) -0.006(3) -0.004(3) -0.013(3)
C69 0.034(3) 0.040(4) 0.031(3) -0.006(3) -0.008(3) -0.009(3)
C70 0.039(3) 0.026(3) 0.026(3) -0.010(3) -0.005(3) -0.006(3)
C71 0.031(3) 0.040(4) 0.027(3) -0.006(3) -0.005(3) -0.004(3)
C72 0.024(3) 0.033(3) 0.030(3) -0.012(3) -0.005(2) -0.005(2)
C73 0.029(3) 0.039(4) 0.045(4) -0.008(3) 0.003(3) -0.002(3)
C74 0.033(4) 0.030(4) 0.064(5) 0.003(3) -0.005(3) -0.002(3)
C75 0.031(3) 0.061(5) 0.037(4) 0.003(3) -0.003(3) -0.016(3)
C76 0.033(3) 0.051(4) 0.047(4) -0.019(4) 0.007(3) -0.007(3)
C77 0.031(3) 0.036(4) 0.044(4) -0.009(3) 0.001(3) -0.001(3)
C78 0.039(3) 0.026(3) 0.025(3) -0.010(2) 0.004(3) -0.002(3)
C79 0.035(3) 0.024(3) 0.019(3) -0.008(2) 0.003(2) 0.001(2)
C80 0.036(3) 0.026(3) 0.020(3) -0.005(2) 0.001(2) 0.005(3)
C81 0.037(3) 0.029(3) 0.032(3) -0.001(3) 0.008(3) -0.004(3)
C82 0.028(3) 0.040(4) 0.028(3) -0.012(3) 0.003(3) 0.001(3)
C83 0.042(4) 0.044(4) 0.027(3) -0.004(3) -0.006(3) 0.013(3)
C84 0.051(4) 0.021(3) 0.027(3) 0.000(3) -0.003(3) 0.005(3)
C85 0.061(5) 0.051(5) 0.050(5) -0.014(4) 0.003(4) 0.003(4)
C86 0.218(15) 0.064(7) 0.127(11) 0.000(7) 0.082(11) -0.001(8)

loop_
_atom_type_symbol
_atom_type_description
_atom_type_scat_dispersion_real
_atom_type_scat_dispersion_imag
_atom_type_scat_source
C C 0.0033 0.0016 'International Tables Vol C Tables 4.2.6.8 and 6.1.1.4'
H H 0.0000 0.0000 'International Tables Vol C Tables 4.2.6.8 and 6.1.1.4'
Br Br -0.2901 2.4595 'International Tables Vol C Tables 4.2.6.8 and 6.1.1.4'
S S 0.1246 0.1234 'International Tables Vol C Tables 4.2.6.8 and 6.1.1.4'

loop_
_geom_angle_atom_site_label_1
_geom_angle_atom_site_label_2
_geom_angle_atom_site_label_3
_geom_angle
C6 C1 C9 107.9(5)
C6 C1 C2 125.4(5)
C9 C1 C2 121.9(5)
C1 C2 C3 106.7(4)
C1 C2 C12 108.6(4)
C3 C2 C12 99.3(4)
C1 C2 C71 114.5(5)
C3 C2 C71 114.6(5)
C12 C2 C71 112.0(4)
C4 C3 C14 118.6(5)
C4 C3 C2 123.8(5)
C14 C3 C2 110.0(5)
C3 C4 C17 119.9(5)
C3 C4 C5 124.2(5)
C17 C4 C5 107.8(5)
C6 C5 C19 108.7(4)
C6 C5 C4 107.4(4)
C19 C5 C4 101.1(4)
C6 C5 C78 114.2(4)
C19 C5 C78 108.9(4)
C4 C5 C78 115.7(4)
C1 C6 C7 109.9(5)
C1 C6 C5 124.8(5)
C7 C6 C5 121.0(5)
C21 C7 C8 122.2(5)
C21 C7 C6 122.4(5)
C8 C7 C6 106.9(5)
C7 C8 C24 121.2(5)
C7 C8 C9 107.9(5)
C24 C8 C9 121.3(5)
C10 C9 C8 120.1(5)
C10 C9 C1 120.8(5)
C8 C9 C1 107.3(5)
C9 C10 C26 120.0(5)
C9 C10 C11 119.7(5)
C26 C10 C11 108.9(5)
C12 C11 C28 120.0(5)
C12 C11 C10 121.4(5)
C28 C11 C10 106.2(5)
C11 C12 C13 119.6(5)
C11 C12 C2 122.6(5)
C13 C12 C2 111.2(5)
C30 C13 C12 120.6(5)
C30 C13 C14 120.0(5)
C12 C13 C14 108.1(5)
C15 C14 C13 119.8(5)
C15 C14 C3 121.6(5)
C13 C14 C3 108.7(5)
C14 C15 C16 118.6(5)
C14 C15 C32 120.0(6)
C16 C15 C32 107.6(5)
C17 C16 C15 120.0(5)
C17 C16 C34 119.1(5)
C15 C16 C34 108.4(5)
C16 C17 C18 120.2(5)
C16 C17 C4 120.8(5)
C18 C17 C4 110.0(5)
C19 C18 C36 122.3(5)
C19 C18 C17 107.9(5)
C36 C18 C17 121.8(5)
C20 C19 C18 120.7(5)
C20 C19 C5 124.8(5)
C18 C19 C5 110.8(5)
C19 C20 C38 116.6(5)
C19 C20 C21 118.4(5)
C38 C20 C21 118.5(5)
C7 C21 C22 116.2(5)
C7 C21 C20 118.3(5)
C22 C21 C20 118.5(5)
C21 C22 C40 122.0(6)
C21 C22 C23 121.0(5)
C40 C22 C23 107.9(5)
C24 C23 C22 121.1(5)
C24 C23 C42 120.8(5)
C22 C23 C42 107.8(5)
C23 C24 C8 115.8(5)
C23 C24 C25 119.2(5)
C8 C24 C25 118.5(5)
C26 C25 C44 116.0(5)
C26 C25 C24 118.6(5)
C44 C25 C24 118.1(6)
C25 C26 C27 122.0(5)
C25 C26 C10 121.3(5)
C27 C26 C10 107.0(5)
C46 C27 C26 120.9(5)
C46 C27 C28 121.1(5)
C26 C27 C28 109.3(5)
C29 C28 C27 120.8(5)
C29 C28 C11 120.7(6)
C27 C28 C11 108.5(5)
C28 C29 C30 119.6(5)
C28 C29 C48 119.8(6)
C30 C29 C48 108.1(5)
C13 C30 C29 119.5(5)
C13 C30 C31 119.3(6)
C29 C30 C31 107.8(5)
C32 C31 C30 121.0(6)
C32 C31 C49 119.7(6)
C30 C31 C49 107.9(5)
C31 C32 C33 120.6(6)
C31 C32 C15 119.9(6)
C33 C32 C15 107.9(6)
C34 C33 C51 121.2(6)
C34 C33 C32 108.6(5)
C51 C33 C32 121.0(6)
C35 C34 C33 122.1(6)
C35 C34 C16 121.3(5)
C33 C34 C16 107.4(6)
C34 C35 C53 116.1(6)
C34 C35 C36 119.3(5)
C53 C35 C36 117.7(6)
C37 C36 C18 116.0(5)
C37 C36 C35 119.6(5)
C18 C36 C35 117.9(5)
C36 C37 C38 120.1(5)
C36 C37 C55 121.3(6)
C38 C37 C55 108.5(5)
C20 C38 C37 121.9(5)
C20 C38 C39 120.9(6)
C37 C38 C39 108.0(5)
C40 C39 C38 120.6(6)
C40 C39 C56 120.4(6)
C38 C39 C56 107.8(6)
C39 C40 C22 119.3(5)
C39 C40 C41 120.2(6)
C22 C40 C41 108.7(5)
C58 C41 C42 121.0(6)
C58 C41 C40 119.9(6)
C42 C41 C40 107.4(5)
C43 C42 C41 119.2(6)
C43 C42 C23 120.7(6)
C41 C42 C23 108.2(5)
C42 C43 C60 120.2(6)
C42 C43 C44 118.9(5)
C60 C43 C44 109.1(5)
C25 C44 C45 120.8(5)
C25 C44 C43 122.0(5)
C45 C44 C43 108.0(5)
C46 C45 C44 122.1(5)
C46 C45 C61 120.9(5)
C44 C45 C61 107.8(5)
C45 C46 C27 115.9(5)
C45 C46 C47 119.5(5)
C27 C46 C47 118.0(6)
C48 C47 C63 115.6(5)
C48 C47 C46 119.8(5)
C63 C47 C46 117.7(5)
C47 C48 C49 122.2(6)
C47 C48 C29 120.1(5)
C49 C48 C29 108.1(5)
C48 C49 C50 121.2(6)
C48 C49 C31 108.1(5)
C50 C49 C31 121.0(6)
C49 C50 C64 116.3(6)
C49 C50 C51 118.8(6)
C64 C50 C51 118.4(6)
C52 C51 C33 116.3(6)
C52 C51 C50 118.4(6)
C33 C51 C50 118.5(6)
C51 C52 C53 121.9(6)
C51 C52 C66 122.4(6)
C53 C52 C66 106.4(6)
C54 C53 C52 108.6(6)
C54 C53 C35 121.3(6)
C52 C53 C35 120.0(6)
C55 C54 C53 119.6(6)
C55 C54 C67 121.1(6)
C53 C54 C67 108.4(6)
C54 C55 C37 120.5(6)
C54 C55 C56 119.0(6)
C37 C55 C56 108.6(5)
C57 C56 C55 121.1(6)
C57 C56 C39 119.2(6)
C55 C56 C39 107.0(5)
C56 C57 C58 120.3(6)
C56 C57 C68 118.4(6)
C58 C57 C68 108.1(5)
C41 C58 C57 120.1(6)
C41 C58 C59 119.1(6)
C57 C58 C59 108.4(5)
C60 C59 C69 120.8(6)
C60 C59 C58 119.2(5)
C69 C59 C58 107.6(5)
C59 C60 C43 121.3(6)
C59 C60 C61 119.4(5)
C43 C60 C61 106.6(5)
C62 C61 C60 120.2(6)
C62 C61 C45 119.8(6)
C60 C61 C45 108.4(5)
C61 C62 C63 120.1(6)
C61 C62 C70 120.6(6)
C63 C62 C70 108.9(5)
C47 C63 C64 120.9(5)
C47 C63 C62 121.7(5)
C64 C63 C62 108.0(5)
C50 C64 C63 121.1(5)
C50 C64 C65 121.5(6)
C63 C64 C65 107.7(5)
C66 C65 C64 120.5(6)
C66 C65 C70 119.6(6)
C64 C65 C70 108.6(5)
C65 C66 C67 120.3(6)
C65 C66 C52 118.5(6)
C67 C66 C52 109.3(5)
C68 C67 C66 120.7(6)
C68 C67 C54 119.4(6)
C66 C67 C54 107.3(5)
C67 C68 C69 119.9(6)
C67 C68 C57 121.0(6)
C69 C68 C57 107.6(5)
C70 C69 C68 119.1(6)
C70 C69 C59 119.5(6)
C68 C69 C59 108.3(5)
C69 C70 C62 119.6(5)
C69 C70 C65 120.3(5)
C62 C70 C65 106.7(5)
C72 C71 C2 111.6(5)
C72 C71 H71A 109.3
C2 C71 H71A 109.3
C72 C71 H71B 109.3
C2 C71 H71B 109.3
H71A C71 H71B 108.0
C73 C72 C77 118.0(6)
C73 C72 C71 121.6(5)
C77 C72 C71 120.2(6)
C74 C73 C72 121.4(6)
C74 C73 H73 119.3
C72 C73 H73 119.3
C75 C74 C73 119.0(6)
C75 C74 H74 120.5
C73 C74 H74 120.5
C76 C75 C74 121.6(6)
C76 C75 Br2 118.9(5)
C74 C75 Br2 119.6(6)
C75 C76 C77 119.0(6)
C75 C76 H76 120.5
C77 C76 H76 120.5
C72 C77 C76 121.1(6)
C72 C77 H77 119.5
C76 C77 H77 119.5
C79 C78 C5 114.6(5)
C79 C78 H78A 108.6
C5 C78 H78A 108.6
C79 C78 H78B 108.6
C5 C78 H78B 108.6
H78A C78 H78B 107.6
C80 C79 C84 118.9(5)
C80 C79 C78 120.1(5)
C84 C79 C78 121.0(5)
C79 C80 C81 120.1(5)
C79 C80 H80 119.9
C81 C80 H80 119.9
C82 C81 C80 118.8(6)
C82 C81 H81 120.6
C80 C81 H81 120.6
C81 C82 C83 121.9(6)
C81 C82 Br1 119.0(5)
C83 C82 Br1 119.0(5)
C84 C83 C82 119.2(6)
C84 C83 H83 120.4
C82 C83 H83 120.4
C83 C84 C79 121.0(6)
C83 C84 H84 119.5
C79 C84 H84 119.5
S1 C85 S2 177.4(6)
S4 C86 S3 167.1(13)

loop_
_geom_bond_atom_site_label_1
_geom_bond_atom_site_label_2
_geom_bond_distance
Br1 C82 1.902(6)
Br2 C75 1.904(7)
S1 C85 1.536(8)
S2 C85 1.539(8)
S3 C86 1.558(12)
S4 C86 1.487(12)
C1 C6 1.357(7)
C1 C9 1.469(7)
C1 C2 1.515(7)
C2 C3 1.542(8)
C2 C12 1.548(8)
C2 C71 1.548(7)
C3 C4 1.371(8)
C3 C14 1.448(8)
C4 C17 1.443(8)
C4 C5 1.536(8)
C5 C6 1.501(7)
C5 C19 1.529(8)
C5 C78 1.567(7)
C6 C7 1.473(8)
C7 C21 1.403(8)
C7 C8 1.413(8)
C8 C24 1.422(8)
C8 C9 1.446(8)
C9 C10 1.360(8)
C10 C26 1.456(8)
C10 C11 1.462(8)
C11 C12 1.374(8)
C11 C28 1.453(8)
C12 C13 1.423(8)
C13 C30 1.408(8)
C13 C14 1.447(8)
C14 C15 1.395(8)
C15 C16 1.423(9)
C15 C32 1.454(8)
C16 C17 1.386(8)
C16 C34 1.464(8)
C17 C18 1.440(8)
C18 C19 1.404(8)
C18 C36 1.424(8)
C19 C20 1.401(8)
C20 C38 1.413(8)
C20 C21 1.479(8)
C21 C22 1.415(8)
C22 C40 1.439(8)
C22 C23 1.441(8)
C23 C24 1.412(8)
C23 C42 1.453(8)
C24 C25 1.461(8)
C25 C26 1.412(8)
C25 C44 1.426(8)
C26 C27 1.430(8)
C27 C46 1.424(8)
C27 C28 1.442(8)
C28 C29 1.368(8)
C29 C30 1.434(9)
C29 C48 1.466(9)
C30 C31 1.446(9)
C31 C32 1.374(9)
C31 C49 1.463(9)
C32 C33 1.440(9)
C33 C34 1.422(9)
C33 C51 1.430(9)
C34 C35 1.409(9)
C35 C53 1.451(9)
C35 C36 1.465(9)
C36 C37 1.412(9)
C37 C38 1.425(9)
C37 C55 1.437(8)
C38 C39 1.451(9)
C39 C40 1.384(9)
C39 C56 1.454(9)
C40 C41 1.447(8)
C41 C58 1.405(9)
C41 C42 1.444(9)
C42 C43 1.378(9)
C43 C60 1.439(8)
C43 C44 1.447(9)
C44 C45 1.426(8)
C45 C46 1.419(8)
C45 C61 1.456(8)
C46 C47 1.462(8)
C47 C48 1.414(8)
C47 C63 1.431(8)
C48 C49 1.416(9)
C49 C50 1.416(9)
C50 C64 1.419(9)
C50 C51 1.467(9)
C51 C52 1.410(9)
C52 C53 1.440(9)
C52 C66 1.459(9)
C53 C54 1.438(9)
C54 C55 1.399(9)
C54 C67 1.444(8)
C55 C56 1.442(9)
C56 C57 1.412(9)
C57 C58 1.429(9)
C57 C68 1.452(9)
C58 C59 1.447(9)
C59 C60 1.386(9)
C59 C69 1.444(9)
C60 C61 1.452(8)
C61 C62 1.378(8)
C62 C63 1.441(8)
C62 C70 1.443(8)
C63 C64 1.435(8)
C64 C65 1.447(9)
C65 C66 1.384(8)
C65 C70 1.449(8)
C66 C67 1.425(9)
C67 C68 1.392(9)
C68 C69 1.441(9)
C69 C70 1.401(8)
C71 C72 1.504(8)
C71 H71A 0.9700
C71 H71B 0.9700
C72 C73 1.384(8)
C72 C77 1.392(8)
C73 C74 1.383(9)
C73 H73 0.9300
C74 C75 1.379(9)
C74 H74 0.9300
C75 C76 1.360(10)
C76 C77 1.394(9)
C76 H76 0.9300
C77 H77 0.9300
C78 C79 1.499(8)
C78 H78A 0.9700
C78 H78B 0.9700
C79 C80 1.394(8)
C79 C84 1.394(8)
C80 C81 1.399(8)
C80 H80 0.9300
C81 C82 1.368(8)
C81 H81 0.9300
C82 C83 1.380(9)
C83 C84 1.367(9)
C83 H83 0.9300
C84 H84 0.9300
